data_4342152
loop_
_publ_author_name
'Abubekerov, Mark'
'Diaconescu, Paula L.'

_publ_section_title
;
 Synthesis and Characterization of Ferrocene-Chelating Heteroscorpionate
 Complexes of Nickel(II) and Zinc(II).
;
_journal_issue 4
_journal_name_full 'Inorganic chemistry'
_journal_page_first 1778
_journal_page_last 1784
_journal_paper_doi 10.1021/ic502691b
_journal_volume 54
_journal_year 2015
_chemical_formula_sum 'C52 H60.22 B2 Fe2 Li2 O2 P2'
_chemical_formula_weight 926.37
_chemical_name_systematic
; 
 ? 
;
_space_group_IT_number 61
_symmetry_cell_setting orthorhombic
_symmetry_space_group_name_Hall '-P 2ac 2ab'
_symmetry_space_group_name_H-M 'P b c a'
_atom_sites_solution_hydrogens geom
_atom_sites_solution_primary direct
_atom_sites_solution_secondary difmap
_audit_creation_method SHELXL-97
_cell_angle_alpha 90.00
_cell_angle_beta 90.00
_cell_angle_gamma 90.00
_cell_formula_units_Z 4
_cell_length_a 14.8935(14)
_cell_length_b 12.4167(11)
_cell_length_c 25.542(2)
_cell_measurement_temperature 100(2)
_cell_volume 4723.4(7)
_computing_structure_refinement 'SHELXL-97 (Sheldrick, 1997)'
_computing_structure_solution 'SHELXS-97 (Sheldrick, 1990)'
_diffrn_ambient_temperature 100(2)
_diffrn_measured_fraction_theta_full 0.997
_diffrn_measured_fraction_theta_max 0.996
_diffrn_radiation_monochromator graphite
_diffrn_radiation_source 'fine-focus sealed tube'
_diffrn_radiation_type MoK\a
_diffrn_radiation_wavelength 0.71073
_diffrn_reflns_av_R_equivalents 0.0721
_diffrn_reflns_av_sigmaI/netI 0.0370
_diffrn_reflns_limit_h_max 19
_diffrn_reflns_limit_h_min -19
_diffrn_reflns_limit_k_max 16
_diffrn_reflns_limit_k_min -16
_diffrn_reflns_limit_l_max 34
_diffrn_reflns_limit_l_min -34
_diffrn_reflns_number 57376
_diffrn_reflns_theta_full 25.00
_diffrn_reflns_theta_max 28.39
_diffrn_reflns_theta_min 3.57
_exptl_absorpt_coefficient_mu 0.721
_exptl_absorpt_correction_T_max 0.7184
_exptl_absorpt_correction_T_min 0.6995
_exptl_absorpt_correction_type multi-scan
_exptl_absorpt_process_details 'Bruker AXS area detector scaling and absorption correction'
_exptl_crystal_density_diffrn 1.303
_exptl_crystal_density_method 'not measured'
_exptl_crystal_description block
_exptl_crystal_F_000 1945
_exptl_crystal_size_max 0.15
_exptl_crystal_size_mid 0.12
_exptl_crystal_size_min 0.12
_refine_diff_density_max 0.839
_refine_diff_density_min -1.223
_refine_diff_density_rms 0.090
_refine_ls_extinction_method none
_refine_ls_goodness_of_fit_ref 1.054
_refine_ls_hydrogen_treatment mixed
_refine_ls_matrix_type full
_refine_ls_number_parameters 286
_refine_ls_number_reflns 5894
_refine_ls_number_restraints 0
_refine_ls_restrained_S_all 1.054
_refine_ls_R_factor_all 0.1093
_refine_ls_R_factor_gt 0.0779
_refine_ls_shift/su_max 0.049
_refine_ls_shift/su_mean 0.003
_refine_ls_structure_factor_coef Fsqd
_refine_ls_weighting_details 'calc w=1/[\s^2^(Fo^2^)+(0.0824P)^2^+13.8017P] where P=(Fo^2^+2Fc^2^)/3'
_refine_ls_weighting_scheme calc
_refine_ls_wR_factor_gt 0.1930
_refine_ls_wR_factor_ref 0.2127
_reflns_number_gt 4133
_reflns_number_total 5894
_reflns_threshold_expression >2sigma(I)
_cod_data_source_file ic502691b_si_002.cif
_cod_data_source_block pld1365sad_a
_cod_depositor_comments 'Adding full bibliography for 4342151--4342156.cif.'
_cod_original_sg_symbol_H-M Pbca
_cod_database_code 4342152

loop_
_symmetry_equiv_pos_as_xyz
'x, y, z'
'-x+1/2, -y, z+1/2'
'-x, y+1/2, -z+1/2'
'x+1/2, -y+1/2, -z'
'-x, -y, -z'
'x-1/2, y, -z-1/2'
'x, -y-1/2, z-1/2'
'-x-1/2, y-1/2, z'

loop_
_atom_site_label
_atom_site_type_symbol
_atom_site_fract_x
_atom_site_fract_y
_atom_site_fract_z
_atom_site_U_iso_or_equiv
_atom_site_adp_type
_atom_site_occupancy
_atom_site_symmetry_multiplicity
_atom_site_calc_flag
_atom_site_refinement_flags
_atom_site_disorder_assembly
_atom_site_disorder_group
Fe1 Fe 0.41846(4) 0.44593(6) 0.18058(2) 0.0413(2) Uani 1 1 d . A .
H1 H 0.516(3) 0.461(4) 0.0447(18) 0.043(12) Uiso 1 1 d . . .
P1 P 0.49576(7) 0.67272(9) 0.11659(4) 0.0379(3) Uani 1 1 d . A .
Li1 Li 0.4514(5) 0.5975(7) 0.0234(3) 0.0424(17) Uani 1 1 d . . .
B1 B 0.4489(4) 0.4094(4) 0.05162(18) 0.0401(11) Uani 1 1 d . . .
C1 C 0.4451(3) 0.6076(4) 0.17208(15) 0.0405(10) Uani 1 1 d . . .
C2 C 0.4890(3) 0.5662(4) 0.21777(15) 0.0411(10) Uani 1 1 d . A .
H2 H 0.5552 0.5666 0.2243 0.049 Uiso 1 1 calc R . .
C3 C 0.4227(3) 0.5220(4) 0.25166(17) 0.0520(12) Uani 1 1 d . . .
H3 H 0.4339 0.4870 0.2863 0.062 Uiso 1 1 calc R A .
C4 C 0.3377(3) 0.5372(5) 0.22762(18) 0.0537(13) Uani 1 1 d . A .
H4 H 0.2786 0.5142 0.2425 0.064 Uiso 1 1 calc R . .
C5 C 0.3506(3) 0.5883(4) 0.17864(17) 0.0493(12) Uani 1 1 d . A .
H5 H 0.3024 0.6082 0.1532 0.059 Uiso 1 1 calc R . .
C6 C 0.4362(3) 0.3633(4) 0.10945(15) 0.0388(9) Uani 1 1 d . . .
H6 H 0.452(3) 0.353(4) 0.0233(19) 0.047(13) Uiso 1 1 d . . .
C7 C 0.5036(3) 0.3355(4) 0.14657(15) 0.0427(10) Uani 1 1 d . A .
H7 H 0.5696 0.3456 0.1415 0.051 Uiso 1 1 calc R . .
C8 C 0.4625(4) 0.2927(4) 0.19251(18) 0.0556(13) Uani 1 1 d . . .
H8 H 0.4945 0.2656 0.2243 0.067 Uiso 1 1 calc R A .
C9 C 0.3678(4) 0.2941(5) 0.18472(17) 0.0581(14) Uani 1 1 d . A .
H9 H 0.3212 0.2678 0.2098 0.070 Uiso 1 1 calc R . .
C10 C 0.3521(3) 0.3372(4) 0.13380(17) 0.0503(12) Uani 1 1 d . A .
H10 H 0.2916 0.3489 0.1178 0.060 Uiso 1 1 calc R . .
C11 C 0.4691(3) 0.8157(4) 0.12498(19) 0.0522(12) Uani 1 1 d . . .
H11 H 0.391(3) 0.465(3) 0.0382(16) 0.032(11) Uiso 1 1 d . . .
C12 C 0.4107(3) 0.8561(5) 0.1612(2) 0.0614(15) Uani 1 1 d . A .
H12 H 0.3833 0.8100 0.1862 0.074 Uiso 1 1 calc R . .
C13 C 0.3910(4) 0.9704(5) 0.1610(3) 0.0649(16) Uani 1 1 d . . .
H13 H 0.3494 0.9997 0.1853 0.078 Uiso 1 1 calc R A .
C14 C 0.4324(4) 1.0349(6) 0.1258(3) 0.0722(18) Uani 1 1 d . A .
H14 H 0.4190 1.1097 0.1261 0.087 Uiso 1 1 calc R . .
C15 C 0.4919(5) 0.9978(6) 0.0905(3) 0.089(2) Uani 1 1 d . . .
H15 H 0.5213 1.0457 0.0671 0.107 Uiso 1 1 calc R A .
C16 C 0.5096(5) 0.8878(5) 0.0890(3) 0.0766(18) Uani 1 1 d . A .
H16 H 0.5497 0.8605 0.0633 0.092 Uiso 1 1 calc R . .
C17 C 0.6151(3) 0.6696(3) 0.13505(15) 0.0352(8) Uani 1 1 d . . .
C18 C 0.6566(3) 0.7505(4) 0.16318(16) 0.0426(10) Uani 1 1 d . A .
H18 H 0.6228 0.8107 0.1750 0.051 Uiso 1 1 calc R . .
C19 C 0.7482(3) 0.7440(4) 0.17430(16) 0.0464(10) Uani 1 1 d . . .
H19 H 0.7765 0.8010 0.1929 0.056 Uiso 1 1 calc R A .
C20 C 0.7977(3) 0.6570(4) 0.15888(17) 0.0437(10) Uani 1 1 d . A .
H20 H 0.8600 0.6533 0.1667 0.052 Uiso 1 1 calc R . .
C21 C 0.7567(3) 0.5750(4) 0.13204(19) 0.0469(11) Uani 1 1 d . . .
H21 H 0.7904 0.5133 0.1221 0.056 Uiso 1 1 calc R A .
C22 C 0.6658(3) 0.5817(4) 0.11927(19) 0.0451(10) Uani 1 1 d . A .
H22 H 0.6384 0.5257 0.0996 0.054 Uiso 1 1 calc R . .
O1 O 0.3434(15) 0.6717(16) 0.0146(7) 0.0763(12) Uani 0.444(6) 1 d P A 1
C61 C 0.3268(11) 0.7410(14) -0.0279(6) 0.0763(12) Uani 0.444(6) 1 d P A 1
H61A H 0.3361 0.7041 -0.0618 0.092 Uiso 0.444(6) 1 calc PR A 1
H61B H 0.3650 0.8062 -0.0263 0.092 Uiso 0.444(6) 1 calc PR A 1
C64 C 0.2689(11) 0.6525(14) 0.0441(6) 0.0763(12) Uani 0.444(6) 1 d P A 1
H64A H 0.2718 0.6960 0.0766 0.092 Uiso 0.444(6) 1 calc PR A 1
H64B H 0.2673 0.5756 0.0542 0.092 Uiso 0.444(6) 1 calc PR A 1
C67 C 0.1876(10) 0.6794(14) 0.0154(6) 0.0763(12) Uani 0.444(6) 1 d P A 1
H67A H 0.1397 0.7080 0.0384 0.092 Uiso 0.444(6) 1 calc PR A 1
H67B H 0.1645 0.6180 -0.0054 0.092 Uiso 0.444(6) 1 calc PR A 1
C68 C 0.2304(9) 0.7671(13) -0.0190(6) 0.0763(12) Uani 0.444(6) 1 d P A 1
H68A H 0.1986 0.7711 -0.0530 0.092 Uiso 0.444(6) 1 calc PR A 1
H68B H 0.2252 0.8379 -0.0015 0.092 Uiso 0.444(6) 1 calc PR A 1
O2 O 0.3482(12) 0.6842(13) 0.0059(6) 0.0763(12) Uani 0.556(6) 1 d P A 2
C62 C 0.3622(9) 0.7920(11) -0.0161(5) 0.0763(12) Uani 0.556(6) 1 d P A 2
H62A H 0.4266 0.8101 -0.0126 0.092 Uiso 0.556(6) 1 calc PR A 2
H62B H 0.3486 0.7888 -0.0540 0.092 Uiso 0.556(6) 1 calc PR A 2
C63 C 0.2662(8) 0.6478(11) -0.0180(5) 0.0763(12) Uani 0.556(6) 1 d P A 2
H63A H 0.2378 0.7033 -0.0404 0.092 Uiso 0.556(6) 1 calc PR A 2
H63B H 0.2737 0.5799 -0.0379 0.092 Uiso 0.556(6) 1 calc PR A 2
C65 C 0.3149(8) 0.8719(10) 0.0044(5) 0.0763(12) Uani 0.556(6) 1 d P A 2
H65A H 0.3381 0.8888 0.0394 0.092 Uiso 0.556(6) 1 calc PR A 2
H65B H 0.2518 0.8504 0.0071 0.092 Uiso 0.556(6) 1 calc PR A 2
H65C H 0.3199 0.9357 -0.0180 0.092 Uiso 0.556(6) 1 calc PR A 2
C66 C 0.2222(9) 0.6334(11) 0.0288(5) 0.0763(12) Uani 0.556(6) 1 d P A 2
H66A H 0.2609 0.5936 0.0530 0.092 Uiso 0.556(6) 1 calc PR A 2
H66B H 0.1667 0.5927 0.0229 0.092 Uiso 0.556(6) 1 calc PR A 2
H66C H 0.2075 0.7038 0.0439 0.092 Uiso 0.556(6) 1 calc PR A 2

loop_
_atom_site_aniso_label
_atom_site_aniso_U_11
_atom_site_aniso_U_22
_atom_site_aniso_U_33
_atom_site_aniso_U_23
_atom_site_aniso_U_13
_atom_site_aniso_U_12
Fe1 0.0443(4) 0.0579(4) 0.0217(3) -0.0142(3) 0.0052(2) 0.0002(3)
P1 0.0394(5) 0.0446(6) 0.0298(5) -0.0125(4) -0.0078(4) 0.0122(5)
Li1 0.048(4) 0.052(4) 0.027(3) -0.012(3) 0.001(3) 0.012(3)
B1 0.056(3) 0.041(3) 0.023(2) -0.0099(19) 0.0023(19) 0.008(2)
C1 0.039(2) 0.055(3) 0.0275(19) -0.0222(18) -0.0028(16) 0.0113(19)
C2 0.046(2) 0.052(3) 0.0254(18) -0.0164(18) -0.0024(16) 0.005(2)
C3 0.057(3) 0.073(3) 0.026(2) -0.021(2) 0.0044(19) 0.000(3)
C4 0.043(2) 0.083(4) 0.035(2) -0.026(2) 0.0100(18) -0.001(2)
C5 0.039(2) 0.073(3) 0.037(2) -0.027(2) 0.0011(18) 0.009(2)
C6 0.051(2) 0.042(2) 0.0232(18) -0.0134(16) 0.0064(16) 0.0031(19)
C7 0.057(3) 0.043(2) 0.0276(19) -0.0057(17) 0.0055(18) 0.004(2)
C8 0.084(4) 0.055(3) 0.028(2) -0.001(2) 0.002(2) -0.001(3)
C9 0.072(3) 0.073(4) 0.029(2) -0.014(2) 0.014(2) -0.016(3)
C10 0.058(3) 0.062(3) 0.031(2) -0.021(2) 0.0080(19) -0.008(2)
C11 0.049(3) 0.060(3) 0.047(3) -0.016(2) -0.021(2) 0.020(2)
C12 0.050(3) 0.066(3) 0.069(3) -0.033(3) -0.018(2) 0.021(2)
C13 0.057(3) 0.071(4) 0.067(4) -0.025(3) -0.019(3) 0.021(3)
C14 0.071(4) 0.071(4) 0.075(4) -0.015(3) -0.028(3) 0.025(3)
C15 0.104(5) 0.068(4) 0.096(5) 0.019(4) -0.017(4) 0.020(4)
C16 0.094(5) 0.066(4) 0.069(4) 0.012(3) -0.009(3) 0.024(4)
C17 0.0368(19) 0.041(2) 0.0273(18) 0.0000(16) -0.0036(15) 0.0082(17)
C18 0.046(2) 0.049(3) 0.033(2) -0.0063(19) -0.0039(18) 0.006(2)
C19 0.043(2) 0.060(3) 0.036(2) 0.004(2) -0.0062(19) -0.003(2)
C20 0.037(2) 0.054(3) 0.040(2) 0.020(2) -0.0002(17) -0.001(2)
C21 0.041(2) 0.041(2) 0.059(3) 0.014(2) 0.004(2) 0.0127(19)
C22 0.044(2) 0.041(2) 0.050(3) -0.001(2) -0.002(2) 0.0084(19)
O1 0.076(3) 0.083(3) 0.070(3) 0.0053(19) 0.0018(19) 0.030(2)
C61 0.076(3) 0.083(3) 0.070(3) 0.0053(19) 0.0018(19) 0.030(2)
C64 0.076(3) 0.083(3) 0.070(3) 0.0053(19) 0.0018(19) 0.030(2)
C67 0.076(3) 0.083(3) 0.070(3) 0.0053(19) 0.0018(19) 0.030(2)
C68 0.076(3) 0.083(3) 0.070(3) 0.0053(19) 0.0018(19) 0.030(2)
O2 0.076(3) 0.083(3) 0.070(3) 0.0053(19) 0.0018(19) 0.030(2)
C62 0.076(3) 0.083(3) 0.070(3) 0.0053(19) 0.0018(19) 0.030(2)
C63 0.076(3) 0.083(3) 0.070(3) 0.0053(19) 0.0018(19) 0.030(2)
C65 0.076(3) 0.083(3) 0.070(3) 0.0053(19) 0.0018(19) 0.030(2)
C66 0.076(3) 0.083(3) 0.070(3) 0.0053(19) 0.0018(19) 0.030(2)

loop_
_atom_type_symbol
_atom_type_description
_atom_type_scat_dispersion_real
_atom_type_scat_dispersion_imag
_atom_type_scat_source
C C 0.0033 0.0016 'International Tables Vol C Tables 4.2.6.8 and 6.1.1.4'
H H 0.0000 0.0000 'International Tables Vol C Tables 4.2.6.8 and 6.1.1.4'
Li Li -0.0003 0.0001 'International Tables Vol C Tables 4.2.6.8 and 6.1.1.4'
B B 0.0013 0.0007 'International Tables Vol C Tables 4.2.6.8 and 6.1.1.4'
O O 0.0106 0.0060 'International Tables Vol C Tables 4.2.6.8 and 6.1.1.4'
P P 0.1023 0.0942 'International Tables Vol C Tables 4.2.6.8 and 6.1.1.4'
Fe Fe 0.3463 0.8444 'International Tables Vol C Tables 4.2.6.8 and 6.1.1.4'

loop_
_geom_angle_atom_site_label_1
_geom_angle_atom_site_label_2
_geom_angle_atom_site_label_3
_geom_angle
_geom_angle_site_symmetry_1
_geom_angle_site_symmetry_3
C9 Fe1 C8 41.0(2) . .
C9 Fe1 C5 128.5(2) . .
C8 Fe1 C5 167.1(2) . .
C9 Fe1 C4 105.4(2) . .
C8 Fe1 C4 128.3(2) . .
C5 Fe1 C4 40.6(2) . .
C9 Fe1 C3 113.1(2) . .
C8 Fe1 C3 106.8(2) . .
C5 Fe1 C3 68.7(2) . .
C4 Fe1 C3 40.61(19) . .
C9 Fe1 C10 40.81(19) . .
C8 Fe1 C10 68.2(2) . .
C5 Fe1 C10 108.5(2) . .
C4 Fe1 C10 115.0(2) . .
C3 Fe1 C10 146.39(19) . .
C9 Fe1 C1 169.0(2) . .
C8 Fe1 C1 149.9(2) . .
C5 Fe1 C1 41.11(18) . .
C4 Fe1 C1 68.58(19) . .
C3 Fe1 C1 68.76(19) . .
C10 Fe1 C1 132.22(19) . .
C9 Fe1 C2 146.93(19) . .
C8 Fe1 C2 116.4(2) . .
C5 Fe1 C2 68.58(18) . .
C4 Fe1 C2 68.09(19) . .
C3 Fe1 C2 40.57(18) . .
C10 Fe1 C2 171.91(19) . .
C1 Fe1 C2 40.75(16) . .
C9 Fe1 C7 68.5(2) . .
C8 Fe1 C7 40.75(18) . .
C5 Fe1 C7 150.80(18) . .
C4 Fe1 C7 168.4(2) . .
C3 Fe1 C7 131.46(19) . .
C10 Fe1 C7 67.29(19) . .
C1 Fe1 C7 119.08(17) . .
C2 Fe1 C7 111.31(18) . .
C9 Fe1 C6 68.85(17) . .
C8 Fe1 C6 68.46(18) . .
C5 Fe1 C6 117.69(17) . .
C4 Fe1 C6 148.48(19) . .
C3 Fe1 C6 170.81(19) . .
C10 Fe1 C6 40.38(17) . .
C1 Fe1 C6 111.13(16) . .
C2 Fe1 C6 133.52(17) . .
C7 Fe1 C6 39.97(17) . .
C1 P1 C11 104.7(2) . .
C1 P1 C17 101.18(19) . .
C11 P1 C17 101.5(2) . .
C1 P1 Li1 116.5(2) . .
C11 P1 Li1 113.2(2) . .
C17 P1 Li1 117.7(2) . .
O1 Li1 O2 8.3(7) . .
O1 Li1 B1 116.7(6) . 5_665
O2 Li1 B1 108.9(5) . 5_665
O1 Li1 B1 119.6(7) . .
O2 Li1 B1 126.1(6) . .
B1 Li1 B1 102.0(3) 5_665 .
O1 Li1 P1 98.6(8) . .
O2 Li1 P1 102.2(6) . .
B1 Li1 P1 124.9(3) 5_665 .
B1 Li1 P1 94.4(3) . .
O1 Li1 Li1 138.5(9) . 5_665
O2 Li1 Li1 136.6(7) . 5_665
B1 Li1 Li1 51.3(2) 5_665 5_665
B1 Li1 Li1 50.7(3) . 5_665
P1 Li1 Li1 120.9(4) . 5_665
O1 Li1 H1 148.8(15) . .
O2 Li1 H1 155.4(15) . .
B1 Li1 H1 83.7(13) 5_665 .
B1 Li1 H1 29.3(13) . .
P1 Li1 H1 86.2(13) . .
Li1 Li1 H1 38.6(13) 5_665 .
O1 Li1 H11 92.5(14) . .
O2 Li1 H11 98.8(14) . .
B1 Li1 H11 114.4(13) 5_665 .
B1 Li1 H11 27.4(12) . .
P1 Li1 H11 104.1(13) . .
Li1 Li1 H11 67.6(13) 5_665 .
H1 Li1 H11 56.6(17) . .
C6 B1 Li1 142.3(4) . 5_665
C6 B1 Li1 128.1(3) . .
Li1 B1 Li1 78.0(3) 5_665 .
C6 B1 H1 115(2) . .
Li1 B1 H1 53(2) 5_665 .
Li1 B1 H1 55(2) . .
C6 B1 H6 115(3) . .
Li1 B1 H6 52(3) 5_665 .
Li1 B1 H6 117(3) . .
H1 B1 H6 103(3) . .
C6 B1 H11 114(2) . .
Li1 B1 H11 104(2) 5_665 .
Li1 B1 H11 49(2) . .
H1 B1 H11 105(3) . .
H6 B1 H11 104(3) . .
C2 C1 C5 107.0(4) . .
C2 C1 P1 127.8(3) . .
C5 C1 P1 125.3(3) . .
C2 C1 Fe1 69.6(3) . .
C5 C1 Fe1 68.7(3) . .
P1 C1 Fe1 127.1(2) . .
C3 C2 C1 108.5(4) . .
C3 C2 Fe1 69.3(3) . .
C1 C2 Fe1 69.6(2) . .
C3 C2 H2 125.7 . .
C1 C2 H2 125.7 . .
Fe1 C2 H2 125.7 . .
C4 C3 C2 107.7(4) . .
C4 C3 Fe1 69.5(2) . .
C2 C3 Fe1 70.1(2) . .
C4 C3 H3 126.1 . .
C2 C3 H3 126.1 . .
Fe1 C3 H3 126.1 . .
C5 C4 C3 108.7(4) . .
C5 C4 Fe1 69.4(3) . .
C3 C4 Fe1 69.8(3) . .
C5 C4 H4 125.7 . .
C3 C4 H4 125.6 . .
Fe1 C4 H4 125.7 . .
C4 C5 C1 108.1(4) . .
C4 C5 Fe1 69.9(3) . .
C1 C5 Fe1 70.2(3) . .
C4 C5 H5 125.9 . .
C1 C5 H5 125.9 . .
Fe1 C5 H5 125.9 . .
C7 C6 C10 105.8(4) . .
C7 C6 B1 128.3(4) . .
C10 C6 B1 125.8(4) . .
C7 C6 Fe1 68.4(2) . .
C10 C6 Fe1 68.0(2) . .
B1 C6 Fe1 129.8(3) . .
C6 C7 C8 109.6(4) . .
C6 C7 Fe1 71.6(2) . .
C8 C7 Fe1 68.7(3) . .
C6 C7 H7 125.2 . .
C8 C7 H7 125.2 . .
Fe1 C7 H7 125.2 . .
C9 C8 C7 107.8(4) . .
C9 C8 Fe1 69.4(3) . .
C7 C8 Fe1 70.5(3) . .
C9 C8 H8 126.1 . .
C7 C8 H8 126.1 . .
Fe1 C8 H8 126.1 . .
C8 C9 C10 107.2(4) . .
C8 C9 Fe1 69.6(3) . .
C10 C9 Fe1 70.5(3) . .
C8 C9 H9 126.4 . .
C10 C9 H9 126.4 . .
Fe1 C9 H9 126.4 . .
C9 C10 C6 109.6(4) . .
C9 C10 Fe1 68.7(3) . .
C6 C10 Fe1 71.6(2) . .
C9 C10 H10 125.2 . .
C6 C10 H10 125.2 . .
Fe1 C10 H10 125.2 . .
C12 C11 C16 118.5(6) . .
C12 C11 P1 125.0(5) . .
C16 C11 P1 116.4(4) . .
C11 C12 C13 119.1(6) . .
C11 C12 H12 120.4 . .
C13 C12 H12 120.4 . .
C14 C13 C12 119.4(6) . .
C14 C13 H13 120.3 . .
C12 C13 H13 120.3 . .
C15 C14 C13 122.8(6) . .
C15 C14 H14 118.6 . .
C13 C14 H14 118.6 . .
C14 C15 C16 118.7(7) . .
C14 C15 H15 120.7 . .
C16 C15 H15 120.6 . .
C15 C16 C11 121.4(7) . .
C15 C16 H16 119.3 . .
C11 C16 H16 119.3 . .
C18 C17 C22 118.7(4) . .
C18 C17 P1 123.4(3) . .
C22 C17 P1 117.9(3) . .
C17 C18 C19 120.1(4) . .
C17 C18 H18 119.9 . .
C19 C18 H18 120.0 . .
C20 C19 C18 121.0(5) . .
C20 C19 H19 119.5 . .
C18 C19 H19 119.5 . .
C19 C20 C21 119.4(4) . .
C19 C20 H20 120.3 . .
C21 C20 H20 120.3 . .
C20 C21 C22 120.3(4) . .
C20 C21 H21 119.8 . .
C22 C21 H21 119.9 . .
C17 C22 C21 120.5(4) . .
C17 C22 H22 119.8 . .
C21 C22 H22 119.8 . .
C64 O1 C61 113.0(17) . .
C64 O1 Li1 123.3(12) . .
C61 O1 Li1 123.1(12) . .
O1 C61 C68 100.6(13) . .
O1 C61 H61A 112.8 . .
C68 C61 H61A 111.9 . .
O1 C61 H61B 110.0 . .
C68 C61 H61B 111.9 . .
H61A C61 H61B 109.5 . .
O1 C64 C67 111.0(14) . .
O1 C64 H64A 107.9 . .
C67 C64 H64A 109.7 . .
O1 C64 H64B 110.6 . .
C67 C64 H64B 109.5 . .
H64A C64 H64B 108.1 . .
C64 C67 C68 96.1(13) . .
C64 C67 H67A 112.4 . .
C68 C67 H67A 112.5 . .
C64 C67 H67B 112.6 . .
C68 C67 H67B 112.7 . .
H67A C67 H67B 110.0 . .
C61 C68 C67 109.4(12) . .
C61 C68 H68A 109.6 . .
C67 C68 H68A 109.7 . .
C61 C68 H68B 109.8 . .
C67 C68 H68B 110.0 . .
H68A C68 H68B 108.3 . .
C63 O2 C62 104.2(13) . .
C63 O2 Li1 126.8(12) . .
C62 O2 Li1 119.0(12) . .
C65 C62 O2 117.1(12) . .
C65 C62 H62A 108.1 . .
O2 C62 H62A 109.1 . .
C65 C62 H62B 107.8 . .
O2 C62 H62B 107.0 . .
H62A C62 H62B 107.3 . .
C66 C63 O2 94.3(11) . .
C66 C63 H63A 112.9 . .
O2 C63 H63A 113.4 . .
C66 C63 H63B 113.0 . .
O2 C63 H63B 112.3 . .
H63A C63 H63B 110.2 . .
C62 C65 H65A 109.2 . .
C62 C65 H65B 109.4 . .
H65A C65 H65B 109.5 . .
C62 C65 H65C 109.8 . .
H65A C65 H65C 109.5 . .
H65B C65 H65C 109.5 . .
C63 C66 H66A 109.6 . .
C63 C66 H66B 109.2 . .
H66A C66 H66B 109.5 . .
C63 C66 H66C 109.6 . .
H66A C66 H66C 109.5 . .
H66B C66 H66C 109.5 . .

loop_
_geom_bond_atom_site_label_1
_geom_bond_atom_site_label_2
_geom_bond_distance
_geom_bond_site_symmetry_2
Fe1 C9 2.033(6) .
Fe1 C8 2.035(5) .
Fe1 C5 2.037(5) .
Fe1 C4 2.043(4) .
Fe1 C3 2.047(4) .
Fe1 C10 2.056(5) .
Fe1 C1 2.058(5) .
Fe1 C2 2.058(4) .
Fe1 C7 2.060(4) .
Fe1 C6 2.103(4) .
P1 C1 1.798(5) .
P1 C11 1.831(5) .
P1 C17 1.839(4) .
P1 Li1 2.640(7) .
Li1 O1 1.87(2) .
Li1 O2 1.929(18) .
Li1 B1 2.426(8) 5_665
Li1 B1 2.445(10) .
Li1 Li1 3.066(14) 5_665
Li1 H1 2.02(4) .
Li1 H11 1.91(4) .
B1 C6 1.595(6) .
B1 Li1 2.426(8) 5_665
B1 H1 1.20(4) .
B1 H6 1.00(5) .
B1 H11 1.16(4) .
C1 C2 1.433(6) .
C1 C5 1.438(6) .
C2 C3 1.423(7) .
C2 H2 1.0000 .
C3 C4 1.420(7) .
C3 H3 1.0000 .
C4 C5 1.416(7) .
C4 H4 1.0000 .
C5 H5 1.0000 .
C6 C7 1.423(6) .
C6 C10 1.436(6) .
C7 C8 1.426(6) .
C7 H7 1.0000 .
C8 C9 1.424(8) .
C8 H8 1.0000 .
C9 C10 1.426(7) .
C9 H9 1.0000 .
C10 H10 1.0000 .
C11 C12 1.366(7) .
C11 C16 1.418(9) .
C12 C13 1.448(8) .
C12 H12 0.9500 .
C13 C14 1.352(9) .
C13 H13 0.9500 .
C14 C15 1.345(10) .
C14 H14 0.9500 .
C15 C16 1.391(10) .
C15 H15 0.9500 .
C16 H16 0.9500 .
C17 C18 1.381(6) .
C17 C22 1.387(6) .
C18 C19 1.395(6) .
C18 H18 0.9500 .
C19 C20 1.367(7) .
C19 H19 0.9500 .
C20 C21 1.371(7) .
C20 H20 0.9500 .
C21 C22 1.396(6) .
C21 H21 0.9500 .
C22 H22 0.9500 .
O1 C64 1.36(2) .
O1 C61 1.41(2) .
C61 C68 1.490(19) .
C61 H61A 0.9900 .
C61 H61B 0.9900 .
C64 C67 1.45(2) .
C64 H64A 0.9900 .
C64 H64B 0.9900 .
C67 C68 1.54(2) .
C67 H67A 0.9900 .
C67 H67B 0.9900 .
C68 H68A 0.9900 .
C68 H68B 0.9900 .
O2 C63 1.44(2) .
O2 C62 1.467(17) .
C62 C65 1.325(15) .
C62 H62A 0.9900 .
C62 H62B 0.9900 .
C63 C66 1.376(15) .
C63 H63A 0.9900 .
C63 H63B 0.9900 .
C65 H65A 0.9800 .
C65 H65B 0.9800 .
C65 H65C 0.9800 .
C66 H66A 0.9800 .
C66 H66B 0.9800 .
C66 H66C 0.9800 .
